data_2311307
loop_
_publ_author_name
'Vaarla, Krishnaiah'
'Rao, V. Rajeswar'
'Akkurt, Mehmet'

_publ_section_title
;
 Crystal structure of
 3-benzyl-sulfanyl-6-(5-methyl-1,2-oxazol-3-yl)-1,2,4-triazolo[3,4-b][1,3,4]thia-diazole.
;
_journal_coeditor_code TK5386
_journal_issue 'Pt 11'
_journal_name_full 'Acta crystallographica. Section E, Crystallographic communications'
_journal_page_first o809
_journal_page_last 10
_journal_paper_doi 10.1107/S2056989015017351
_journal_volume 71
_journal_year 2015
_chemical_formula_iupac 'C14 H11 N5 O S2'
_chemical_formula_moiety 'C14 H11 N5 O S2'
_chemical_formula_sum 'C14 H11 N5 O S2'
_chemical_formula_weight 329.40
_chemical_name_systematic 3-Benzylsulfanyl-6-(5-methyl-1,2-oxazol-3-yl)-1,2,4-triazolo[3,4-<i>b</i>][1,3,4]thiadiazole
_space_group_IT_number 29
_space_group_name_Hall 'P 2c -2ac'
_space_group_name_H-M_alt 'P c a 21'
_symmetry_cell_setting orthorhombic
_symmetry_space_group_name_Hall 'P 2c -2ac'
_symmetry_space_group_name_H-M 'P c a 21'
_atom_sites_solution_hydrogens geom
_cell_angle_alpha 90
_cell_angle_beta 90
_cell_angle_gamma 90
_cell_formula_units_Z 4
_cell_length_a 16.271(5)
_cell_length_b 5.3804(13)
_cell_length_c 16.700(4)
_cell_measurement_reflns_used 5610
_cell_measurement_temperature 296(2)
_cell_measurement_theta_max 55.621
_cell_measurement_theta_min 5.007
_cell_volume 1462.0(7)
_computing_cell_refinement
;
APEX2 and SAINT (Bruker, 2004)
;
_computing_data_collection
;
APEX2 (Bruker, 2004)
;
_computing_data_reduction
;
SAINT and XPREP (Bruker, 2004)
;
_computing_molecular_graphics
;
ORTEP-3 for Windows (Farrugia, 2012)
;
_computing_publication_material
;
WinGX (Farrugia, 2012) and PLATON (Spek, 2009)
;
_computing_structure_refinement
;
SHELXL2014 (Sheldrick, 2015)
;
_computing_structure_solution
;
SIR92 (Altomare <i>et al.</i>,  1993)
;
_diffrn_ambient_temperature 296(2)
_diffrn_measured_fraction_theta_full 0.999
_diffrn_measured_fraction_theta_max 0.974
_diffrn_measurement_device_type 'Bruker Kappa APEXII CCD'
_diffrn_measurement_method '\w and \f scan'
_diffrn_radiation_monochromator graphite
_diffrn_radiation_source 'fine-focus sealed tube'
_diffrn_radiation_type MoK\a
_diffrn_radiation_wavelength 0.71073
_diffrn_reflns_av_R_equivalents 0.0268
_diffrn_reflns_limit_h_max 21
_diffrn_reflns_limit_h_min -20
_diffrn_reflns_limit_k_max 7
_diffrn_reflns_limit_k_min -6
_diffrn_reflns_limit_l_max 21
_diffrn_reflns_limit_l_min -16
_diffrn_reflns_number 10433
_diffrn_reflns_reduction_process
;
;
_diffrn_reflns_theta_full 25.24
_diffrn_reflns_theta_max 28.40
_diffrn_reflns_theta_min 2.79
_exptl_absorpt_coefficient_mu 0.373
_exptl_absorpt_correction_T_max 0.8964
_exptl_absorpt_correction_T_min 0.8355
_exptl_absorpt_correction_type multi-scan
_exptl_absorpt_process_details
;
(SADABS; Bruker, 1999)
;
_exptl_crystal_colour colourless
_exptl_crystal_density_diffrn 1.497
_exptl_crystal_density_method 'Not Measured'
_exptl_crystal_description block
_exptl_crystal_F_000 680
_exptl_crystal_size_max 0.500
_exptl_crystal_size_mid 0.450
_exptl_crystal_size_min 0.300
_refine_diff_density_max 0.178
_refine_diff_density_min -0.199
_refine_ls_abs_structure_details
;
Flack (1983)
;
_refine_ls_abs_structure_Flack 0.02(2)
_refine_ls_extinction_method none
_refine_ls_goodness_of_fit_ref 1.079
_refine_ls_hydrogen_treatment constr
_refine_ls_matrix_type full
_refine_ls_number_parameters 200
_refine_ls_number_reflns 3117
_refine_ls_number_restraints 1
_refine_ls_restrained_S_all 1.079
_refine_ls_R_factor_all 0.0344
_refine_ls_R_factor_gt 0.0312
_refine_ls_shift/su_max 0.001
_refine_ls_shift/su_mean 0.000
_refine_ls_structure_factor_coef Fsqd
_refine_ls_weighting_details 'w=1/[\s^2^(Fo^2^)+(0.0411P)^2^+0.1925P] where P=(Fo^2^+2Fc^2^)/3'
_refine_ls_weighting_scheme calc
_refine_ls_wR_factor_gt 0.0753
_refine_ls_wR_factor_ref 0.0771
_reflns_number_gt 2905
_reflns_number_total 3117
_reflns_threshold_expression I>2\s(I)
_cod_data_source_file tk5386sup1.cif
_cod_data_source_block I
_cod_database_code 2311307

loop_
_space_group_symop_id
_space_group_symop_operation_xyz
1 x,y,z
2 -x,-y,1/2+z
3 1/2-x,y,1/2+z
4 1/2+x,-y,z

loop_
_atom_site_aniso_label
_atom_site_aniso_U_11
_atom_site_aniso_U_22
_atom_site_aniso_U_33
_atom_site_aniso_U_12
_atom_site_aniso_U_13
_atom_site_aniso_U_23
S1 0.0443(3) 0.0412(3) 0.0434(4) 0.0021(3) 0.0010(3) -0.0021(3)
S2 0.0399(3) 0.0460(3) 0.0582(4) -0.0038(3) 0.0005(4) 0.0125(3)
O1 0.0461(11) 0.0513(11) 0.0566(15) 0.0077(8) -0.0012(9) 0.0149(10)
N1 0.0457(13) 0.0496(13) 0.0546(18) 0.0096(10) 0.0017(11) 0.0107(12)
N2 0.0286(10) 0.0314(10) 0.0476(13) 0.0009(7) -0.0017(9) -0.0029(9)
N3 0.0276(9) 0.0299(10) 0.0470(13) 0.0001(7) -0.0024(9) -0.0055(9)
N4 0.0436(13) 0.0434(12) 0.0564(15) 0.0092(10) -0.0002(12) -0.0080(11)
N5 0.0415(12) 0.0367(12) 0.0611(16) 0.0062(9) -0.0050(12) -0.0029(11)
C1 0.0434(15) 0.0392(14) 0.079(2) 0.0064(11) -0.0022(16) 0.0071(15)
C2 0.0334(12) 0.0312(12) 0.0543(17) -0.0041(9) -0.0055(11) -0.0018(12)
C3 0.0426(14) 0.0345(12) 0.0474(17) 0.0023(10) -0.0002(12) 0.0018(12)
C4 0.0322(11) 0.0280(10) 0.0449(15) -0.0040(8) -0.0077(10) -0.0004(10)
C5 0.0303(11) 0.0272(11) 0.0450(15) -0.0033(8) -0.0048(11) -0.0058(10)
C6 0.0332(12) 0.0334(11) 0.0478(15) -0.0024(9) -0.0036(12) -0.0068(11)
C7 0.0312(12) 0.0342(12) 0.0509(16) -0.0024(9) -0.0054(11) -0.0011(11)
C8 0.0520(17) 0.0423(14) 0.0522(18) 0.0040(12) 0.0088(14) -0.0035(13)
C9 0.0451(14) 0.0368(12) 0.0354(14) -0.0027(10) 0.0008(11) -0.0051(11)
C10 0.0605(17) 0.0420(14) 0.0544(17) -0.0026(12) -0.0032(17) 0.0069(14)
C11 0.059(2) 0.0688(19) 0.064(2) -0.0199(16) 0.0027(18) 0.0050(18)
C12 0.0470(17) 0.072(2) 0.062(2) -0.0033(15) -0.0081(15) -0.0165(18)
C13 0.057(2) 0.0575(19) 0.074(2) 0.0046(15) -0.0232(18) 0.0005(17)
C14 0.0602(19) 0.0467(16) 0.060(2) -0.0040(13) -0.0082(15) 0.0126(15)

loop_
_atom_site_type_symbol
_atom_site_label
_atom_site_fract_x
_atom_site_fract_y
_atom_site_fract_z
_atom_site_U_iso_or_equiv
_atom_site_thermal_displace_type
_atom_site_calc_flag
_atom_site_refinement_flags
_atom_site_occupancy
S S1 0.58876(4) 0.55792(12) 0.27749(5) 0.0430(2) Uani d . 1.000
S S2 0.56435(4) 0.13539(13) 0.56223(5) 0.0480(2) Uani d . 1.000
O O1 0.41434(13) 1.1668(4) 0.26095(13) 0.0513(7) Uani d . 1.000
N N1 0.47539(15) 0.9833(5) 0.26294(16) 0.0500(9) Uani d . 1.000
N N2 0.51832(12) 0.5539(4) 0.41898(14) 0.0359(6) Uani d . 1.000
N N3 0.57592(12) 0.3670(4) 0.41555(14) 0.0348(6) Uani d . 1.000
N N4 0.66919(15) 0.1462(4) 0.35159(18) 0.0478(8) Uani d . 1.000
N N5 0.65754(15) 0.0517(4) 0.42870(17) 0.0464(8) Uani d . 1.000
C C1 0.30250(19) 1.3389(5) 0.3361(2) 0.0539(10) Uani d . 1.000
C C2 0.37083(16) 1.1579(4) 0.32957(17) 0.0396(8) Uani d . 1.000
C C3 0.40056(18) 0.9771(5) 0.37679(18) 0.0415(8) Uani d . 1.000
C C4 0.46538(15) 0.8755(4) 0.33223(17) 0.0350(7) Uani d . 1.000
C C5 0.52042(14) 0.6671(4) 0.35064(17) 0.0342(7) Uani d . 1.000
C C6 0.61891(16) 0.3354(4) 0.34707(18) 0.0381(7) Uani d . 1.000
C C7 0.60185(15) 0.1833(5) 0.46600(18) 0.0388(8) Uani d . 1.000
C C8 0.61793(19) 0.3882(5) 0.6143(2) 0.0488(9) Uani d . 1.000
C C9 0.70934(17) 0.3711(4) 0.60716(16) 0.0391(8) Uani d . 1.000
C C10 0.7528(2) 0.5388(5) 0.5610(2) 0.0523(9) Uani d . 1.000
C C11 0.8368(2) 0.5174(7) 0.5528(3) 0.0639(11) Uani d . 1.000
C C12 0.8789(2) 0.3276(7) 0.5891(2) 0.0603(11) Uani d . 1.000
C C13 0.8372(2) 0.1623(6) 0.6353(3) 0.0628(11) Uani d . 1.000
C C14 0.7532(2) 0.1828(6) 0.6448(2) 0.0556(11) Uani d . 1.000
H H1A 0.32400 1.49870 0.35070 0.0810 Uiso c RU 1.000
H H1B 0.26440 1.28400 0.37630 0.0810 Uiso c RU 1.000
H H1C 0.27480 1.35110 0.28550 0.0810 Uiso c RU 1.000
H H3 0.38240 0.93020 0.42740 0.0500 Uiso c RU 1.000
H H8A 0.59980 0.54590 0.59240 0.0590 Uiso c RU 1.000
H H8B 0.60300 0.38470 0.67050 0.0590 Uiso c RU 1.000
H H10 0.72510 0.66720 0.53530 0.0630 Uiso c RU 1.000
H H11 0.86540 0.63330 0.52220 0.0770 Uiso c RU 1.000
H H12 0.93530 0.31210 0.58220 0.0730 Uiso c RU 1.000
H H13 0.86540 0.03440 0.66070 0.0750 Uiso c RU 1.000
H H14 0.72560 0.06900 0.67690 0.0670 Uiso c RU 1.000

loop_
_atom_type_symbol
_atom_type_description
_atom_type_scat_dispersion_real
_atom_type_scat_dispersion_imag
_atom_type_scat_source
C C 0.0033 0.0016 ' International Tables Vol C Tables 4.2.6.8 and 6.1.1.4'
H H 0.0000 0.0000 ' International Tables Vol C Tables 4.2.6.8 and 6.1.1.4'
N N 0.0061 0.0033 ' International Tables Vol C Tables 4.2.6.8 and 6.1.1.4'
O O 0.0106 0.0060 ' International Tables Vol C Tables 4.2.6.8 and 6.1.1.4'
S S 0.1246 0.1234 ' International Tables Vol C Tables 4.2.6.8 and 6.1.1.4'

loop_
_geom_angle_atom_site_label_1
_geom_angle_atom_site_label_2
_geom_angle_atom_site_label_3
_geom_angle
_geom_angle_publ_flag
C5 S1 C6 86.79(13) no
C7 S2 C8 99.29(14) no
N1 O1 C2 109.1(2) no
O1 N1 C4 104.2(2) no
N3 N2 C5 106.8(2) no
N2 N3 C6 118.7(2) no
N2 N3 C7 135.6(2) no
C6 N3 C7 105.7(2) no
N5 N4 C6 104.6(2) no
N4 N5 C7 109.6(2) no
O1 C2 C1 115.7(2) no
O1 C2 C3 109.6(2) no
C1 C2 C3 134.7(3) no
C2 C3 C4 104.0(3) no
N1 C4 C3 113.0(2) no
N1 C4 C5 116.7(2) no
C3 C4 C5 130.2(3) no
S1 C5 N2 118.27(17) no
S1 C5 C4 119.8(2) no
N2 C5 C4 121.9(2) no
S1 C6 N3 109.44(17) no
S1 C6 N4 138.7(2) no
N3 C6 N4 111.9(3) no
S2 C7 N3 124.7(2) no
S2 C7 N5 127.1(2) no
N3 C7 N5 108.2(3) no
S2 C8 C9 112.91(19) no
C8 C9 C10 120.9(2) no
C8 C9 C14 121.3(2) no
C10 C9 C14 117.8(3) no
C9 C10 C11 120.6(3) no
C10 C11 C12 120.9(3) no
C11 C12 C13 119.3(3) no
C12 C13 C14 120.5(3) no
C9 C14 C13 121.0(3) no
C2 C1 H1A 110.00 no
C2 C1 H1B 109.00 no
C2 C1 H1C 109.00 no
H1A C1 H1B 109.00 no
H1A C1 H1C 109.00 no
H1B C1 H1C 109.00 no
C2 C3 H3 128.00 no
C4 C3 H3 128.00 no
S2 C8 H8A 109.00 no
S2 C8 H8B 109.00 no
C9 C8 H8A 109.00 no
C9 C8 H8B 109.00 no
H8A C8 H8B 108.00 no
C9 C10 H10 120.00 no
C11 C10 H10 120.00 no
C10 C11 H11 120.00 no
C12 C11 H11 119.00 no
C11 C12 H12 120.00 no
C13 C12 H12 120.00 no
C12 C13 H13 120.00 no
C14 C13 H13 120.00 no
C9 C14 H14 120.00 no
C13 C14 H14 119.00 no

loop_
_geom_bond_atom_site_label_1
_geom_bond_atom_site_label_2
_geom_bond_distance
_geom_bond_publ_flag
S1 C5 1.753(3) no
S1 C6 1.739(3) no
S2 C7 1.738(3) no
S2 C8 1.835(3) no
O1 N1 1.401(3) no
O1 C2 1.348(4) no
N1 C4 1.305(4) no
N2 N3 1.376(3) no
N2 C5 1.294(4) no
N3 C6 1.351(4) no
N3 C7 1.366(4) no
N4 N5 1.397(4) no
N4 C6 1.308(3) no
N5 C7 1.308(4) no
C1 C2 1.482(4) no
C2 C3 1.342(4) no
C3 C4 1.402(4) no
C4 C5 1.468(3) no
C8 C9 1.495(4) no
C9 C10 1.382(4) no
C9 C14 1.390(4) no
C10 C11 1.378(5) no
C11 C12 1.371(5) no
C12 C13 1.359(5) no
C13 C14 1.380(5) no
C1 H1A 0.9600 no
C1 H1B 0.9600 no
C1 H1C 0.9600 no
C3 H3 0.9300 no
C8 H8A 0.9700 no
C8 H8B 0.9700 no
C10 H10 0.9300 no
C11 H11 0.9300 no
C12 H12 0.9300 no
C13 H13 0.9300 no
C14 H14 0.9300 no

loop_
_geom_torsion_atom_site_label_1
_geom_torsion_atom_site_label_2
_geom_torsion_atom_site_label_3
_geom_torsion_atom_site_label_4
_geom_torsion
_geom_torsion_publ_flag
C5 S1 C6 N4 178.0(3) no
C6 S1 C5 N2 -0.6(2) no
C6 S1 C5 C4 -178.2(2) no
C5 S1 C6 N3 -0.21(18) no
C8 S2 C7 N5 104.8(3) no
C8 S2 C7 N3 -76.5(2) no
C7 S2 C8 C9 -58.4(2) no
N1 O1 C2 C1 -179.0(2) no
C2 O1 N1 C4 -0.2(3) no
N1 O1 C2 C3 0.1(3) no
O1 N1 C4 C3 0.1(3) no
O1 N1 C4 C5 178.5(2) no
C5 N2 N3 C6 -1.3(3) no
N3 N2 C5 C4 178.7(2) no
N3 N2 C5 S1 1.1(3) no
C5 N2 N3 C7 -178.4(3) no
N2 N3 C7 S2 -1.4(4) no
N2 N3 C6 N4 -177.8(2) no
C6 N3 C7 N5 0.2(3) no
C7 N3 C6 N4 0.1(3) no
C7 N3 C6 S1 178.79(17) no
N2 N3 C6 S1 0.9(3) no
N2 N3 C7 N5 177.6(3) no
C6 N3 C7 S2 -178.7(2) no
N5 N4 C6 N3 -0.3(3) no
N5 N4 C6 S1 -178.5(2) no
C6 N4 N5 C7 0.5(3) no
N4 N5 C7 N3 -0.4(3) no
N4 N5 C7 S2 178.5(2) no
C1 C2 C3 C4 178.8(3) no
O1 C2 C3 C4 -0.1(3) no
C2 C3 C4 C5 -178.1(3) no
C2 C3 C4 N1 -0.1(3) no
C3 C4 C5 N2 -5.1(4) no
N1 C4 C5 S1 -5.5(3) no
N1 C4 C5 N2 176.9(2) no
C3 C4 C5 S1 172.5(2) no
S2 C8 C9 C10 109.4(3) no
S2 C8 C9 C14 -68.8(3) no
C8 C9 C10 C11 -178.1(3) no
C14 C9 C10 C11 0.2(5) no
C8 C9 C14 C13 177.4(3) no
C10 C9 C14 C13 -1.0(5) no
C9 C10 C11 C12 1.0(6) no
C10 C11 C12 C13 -1.6(6) no
C11 C12 C13 C14 0.9(6) no
C12 C13 C14 C9 0.4(6) no
